data_7021690
loop_
_publ_author_name
'Kober, Ewa'
'Janas, Zofia'
'Nerkowski, Tomasz'
'Jerzykiewicz, Lucjan B.'

_publ_section_title
;
 Magnesium, zinc and aluminium complexes supported by tripodal
 diaminebis(aryloxido) ligands: synthesis, solid state and solution
 structure.
;
_journal_issue 30
_journal_name_full 'Dalton transactions (Cambridge, England : 2003)'
_journal_page_first 10847
_journal_page_last 10854
_journal_paper_doi 10.1039/c3dt50938a
_journal_volume 42
_journal_year 2013
_chemical_formula_moiety 'C68 H108 N4 O4 Zn2, H2 O'
_chemical_formula_sum 'C68 H110 N4 O5 Zn2'
_chemical_formula_weight 1194.39
_chemical_name_systematic
;
?
;
_space_group_IT_number 14
_symmetry_cell_setting monoclinic
_symmetry_Int_Tables_number 14
_symmetry_space_group_name_Hall '-P 2ybc'
_symmetry_space_group_name_H-M 'P 1 21/c 1'
_atom_sites_solution_hydrogens geom
_atom_sites_solution_primary direct
_atom_sites_solution_secondary difmap
_audit_creation_method SHELXL-97
_cell_angle_alpha 90.00
_cell_angle_beta 94.40(3)
_cell_angle_gamma 90.00
_cell_formula_units_Z 4
_cell_length_a 14.542(3)
_cell_length_b 15.098(4)
_cell_length_c 31.839(5)
_cell_measurement_reflns_used 4327
_cell_measurement_temperature 100(2)
_cell_measurement_theta_max 28
_cell_measurement_theta_min 2
_cell_volume 6970(3)
_computing_cell_refinement
;
CrysAlis RED. Version 1.171.33 Oxford Diffraction, 2009)
;
_computing_data_collection
;
CrysAlis CCD. Version 1.171.33 (Oxford Diffraction, 2009)
;
_computing_data_reduction
;
CrysAlis RED. Version 1.171.33 (Oxford Diffraction, 2009)
;
_computing_molecular_graphics ' DIAMOND. Version 3.1f. (Brandenburg, K. 2007)'
_computing_publication_material
;
SHELXTL. Version 6.14 (Bruker, 2003)
Platon Version 1.081 (Spek, A. L. 2005)
enCIFer Version 1.2, (Allen <i>et al.</i>, 2004)
publCIF Version 1.0_c (Westrip, S. P. 2007)
;
_computing_structure_refinement 'SHELXTL. Version 6.14 (Bruker, 2003)'
_computing_structure_solution 'SHELXTL. Version 6.14 (Bruker, 2003)'
_diffrn_ambient_temperature 100(2)
_diffrn_measured_fraction_theta_full 0.998
_diffrn_measured_fraction_theta_max 0.998
_diffrn_measurement_device_type 'Kuma KM-4 CCD kappa-axis diffractometer'
_diffrn_measurement_method \w
_diffrn_radiation_monochromator graphite
_diffrn_radiation_source 'fine-focus sealed tube'
_diffrn_radiation_type MoK\a
_diffrn_radiation_wavelength 0.71073
_diffrn_reflns_av_R_equivalents 0.0742
_diffrn_reflns_av_sigmaI/netI 0.0583
_diffrn_reflns_limit_h_max 17
_diffrn_reflns_limit_h_min -17
_diffrn_reflns_limit_k_max 17
_diffrn_reflns_limit_k_min -17
_diffrn_reflns_limit_l_max 37
_diffrn_reflns_limit_l_min -37
_diffrn_reflns_number 77878
_diffrn_reflns_theta_full 25.07
_diffrn_reflns_theta_max 25.07
_diffrn_reflns_theta_min 2.66
_exptl_absorpt_coefficient_mu 0.735
_exptl_absorpt_correction_T_max 0.95
_exptl_absorpt_correction_T_min 0.83
_exptl_absorpt_correction_type analytical
_exptl_absorpt_process_details
;
CrysAlis RED V1.171.33, Oxford Diffraction Ltd., 2009
Empirical absorption correction using spherical harmonics,
implemented in SCALE3 ABSPACK scaling algorithm.
;
_exptl_crystal_colour red
_exptl_crystal_density_diffrn 1.138
_exptl_crystal_density_method 'not measured'
_exptl_crystal_description plate
_exptl_crystal_F_000 2584
_exptl_crystal_size_max 0.212
_exptl_crystal_size_mid 0.128
_exptl_crystal_size_min 0.003
_refine_diff_density_max 0.519
_refine_diff_density_min -0.241
_refine_diff_density_rms 0.055
_refine_ls_extinction_method none
_refine_ls_goodness_of_fit_ref 0.941
_refine_ls_hydrogen_treatment mixed
_refine_ls_matrix_type full
_refine_ls_number_parameters 754
_refine_ls_number_reflns 12324
_refine_ls_number_restraints 0
_refine_ls_restrained_S_all 0.941
_refine_ls_R_factor_all 0.0753
_refine_ls_R_factor_gt 0.0370
_refine_ls_shift/su_max 0.009
_refine_ls_shift/su_mean 0.000
_refine_ls_structure_factor_coef Fsqd
_refine_ls_weighting_details 'calc w=1/[\s^2^(Fo^2^)+(0.0470P)^2^+0.0000P] where P=(Fo^2^+2Fc^2^)/3'
_refine_ls_weighting_scheme calc
_refine_ls_wR_factor_gt 0.0785
_refine_ls_wR_factor_ref 0.0917
_reflns_number_gt 7686
_reflns_number_total 12324
_reflns_threshold_expression >2sigma(I)
_cod_data_source_file c3dt50938a.txt
_cod_data_source_block zj92n
_cod_depositor_comments
;
The following automatic conversions were performed:

'_symmetry_cell_setting' value 'Monoclinic' changed to 'monoclinic'
according to /home/saulius/struct/CIF-dictionaries/cif_core.dic
dictionary named 'cif_core.dic' version 2.4.2 from 2011-04-26.

Automatic conversion script
Id: cif_fix_values 1891 2012-01-12 08:04:46Z andrius 
;
_cod_original_sg_symbol_H-M 'P 21/c'
_cod_database_code 7021690

loop_
_symmetry_equiv_pos_as_xyz
'x, y, z'
'-x, y+1/2, -z+1/2'
'-x, -y, -z'
'x, -y-1/2, z-1/2'

loop_
_atom_site_label
_atom_site_type_symbol
_atom_site_fract_x
_atom_site_fract_y
_atom_site_fract_z
_atom_site_U_iso_or_equiv
_atom_site_adp_type
_atom_site_occupancy
_atom_site_symmetry_multiplicity
_atom_site_calc_flag
_atom_site_refinement_flags
_atom_site_disorder_assembly
_atom_site_disorder_group
Zn1 Zn 0.839050(19) 0.28468(2) 0.799579(9) 0.01702(8) Uani 1 1 d . . .
Zn2 Zn 0.934621(19) 0.28534(2) 0.713741(9) 0.01682(8) Uani 1 1 d . . .
O1 O 0.88648(19) 0.06338(14) 0.75216(8) 0.0429(6) Uani 1 1 d . . .
H11 H 0.878(3) 0.102(3) 0.7715(12) 0.064(13) Uiso 1 1 d . . .
H12 H 0.903(2) 0.099(2) 0.7312(11) 0.045 Uiso 1 1 d . . .
O11 O 0.82587(12) 0.16775(11) 0.82373(5) 0.0211(4) Uani 1 1 d . . .
O12 O 0.80649(11) 0.29044(12) 0.73743(5) 0.0187(4) Uani 1 1 d . . .
O21 O 0.96636(11) 0.27754(12) 0.77575(5) 0.0193(4) Uani 1 1 d . . .
O22 O 0.93284(12) 0.17278(11) 0.68386(5) 0.0203(4) Uani 1 1 d . . .
N11 N 0.69916(15) 0.32629(14) 0.81284(7) 0.0200(5) Uani 1 1 d . . .
N12 N 0.87795(16) 0.39640(15) 0.83862(7) 0.0240(5) Uani 1 1 d . . .
N21 N 1.07760(14) 0.31460(14) 0.70274(6) 0.0171(5) Uani 1 1 d . . .
N22 N 0.90658(15) 0.40111(14) 0.67598(7) 0.0212(5) Uani 1 1 d . . .
C11 C 0.64719(19) 0.24910(18) 0.82823(9) 0.0228(6) Uani 1 1 d . . .
H11A H 0.6349 0.2067 0.8048 0.027 Uiso 1 1 calc R . .
H11B H 0.5870 0.2700 0.8369 0.027 Uiso 1 1 calc R . .
C12 C 0.64987(19) 0.36288(18) 0.77359(8) 0.0221(6) Uani 1 1 d . . .
H12A H 0.6829 0.4164 0.7649 0.027 Uiso 1 1 calc R . .
H12B H 0.5871 0.3812 0.7800 0.027 Uiso 1 1 calc R . .
C13 C 0.7104(2) 0.39638(19) 0.84547(9) 0.0261(7) Uani 1 1 d . . .
H13A H 0.7170 0.3688 0.8737 0.031 Uiso 1 1 calc R . .
H13B H 0.6549 0.4345 0.8439 0.031 Uiso 1 1 calc R . .
C14 C 0.7944(2) 0.45215(18) 0.83907(9) 0.0268(7) Uani 1 1 d . . .
H14A H 0.7850 0.4846 0.8121 0.032 Uiso 1 1 calc R . .
H14B H 0.8030 0.4963 0.8620 0.032 Uiso 1 1 calc R . .
C15 C 0.9082(2) 0.3658(2) 0.88198(9) 0.0319(7) Uani 1 1 d . . .
H15A H 0.9192 0.4173 0.9004 0.048 Uiso 1 1 calc R . .
H15B H 0.9652 0.3315 0.8813 0.048 Uiso 1 1 calc R . .
H15C H 0.8600 0.3286 0.8927 0.048 Uiso 1 1 calc R . .
C16 C 0.9539(2) 0.4501(2) 0.82252(10) 0.0346(8) Uani 1 1 d . . .
H16A H 0.9662 0.5016 0.8408 0.052 Uiso 1 1 calc R . .
H16B H 0.9356 0.4703 0.7938 0.052 Uiso 1 1 calc R . .
H16C H 1.0097 0.4138 0.8223 0.052 Uiso 1 1 calc R . .
C17 C 0.69759(18) 0.20182(18) 0.86471(8) 0.0200(6) Uani 1 1 d . . .
C18 C 0.78405(18) 0.16168(17) 0.85983(8) 0.0179(6) Uani 1 1 d . . .
C19 C 0.82466(19) 0.11599(17) 0.89430(9) 0.0230(6) Uani 1 1 d . . .
H19A H 0.8817 0.0865 0.8917 0.028 Uiso 1 1 calc R . .
C20 C 0.78453(19) 0.11195(18) 0.93258(9) 0.0235(6) Uani 1 1 d . . .
H20A H 0.8151 0.0804 0.9554 0.028 Uiso 1 1 calc R . .
C21 C 0.70085(19) 0.15305(18) 0.93820(8) 0.0229(6) Uani 1 1 d . . .
C22 C 0.65865(18) 0.19632(17) 0.90308(8) 0.0211(6) Uani 1 1 d . . .
H22A H 0.6003 0.2234 0.9056 0.025 Uiso 1 1 calc R . .
C23 C 0.6525(2) 0.1494(2) 0.97955(9) 0.0277(7) Uani 1 1 d . . .
C24 C 0.7131(3) 0.1043(3) 1.01504(10) 0.0536(11) Uani 1 1 d . . .
H24A H 0.7734 0.1336 1.0182 0.080 Uiso 1 1 calc R . .
H24B H 0.7216 0.0418 1.0080 0.080 Uiso 1 1 calc R . .
H24C H 0.6831 0.1087 1.0415 0.080 Uiso 1 1 calc R . .
C25 C 0.5641(2) 0.0936(2) 0.97136(11) 0.0439(9) Uani 1 1 d . . .
H25A H 0.5232 0.1221 0.9495 0.066 Uiso 1 1 calc R . .
H25B H 0.5326 0.0890 0.9974 0.066 Uiso 1 1 calc R . .
H25C H 0.5804 0.0342 0.9620 0.066 Uiso 1 1 calc R . .
C26 C 0.6195(2) 0.24202(19) 0.99327(9) 0.0253(6) Uani 1 1 d . A .
H26A H 0.5822 0.2669 0.9687 0.030 Uiso 1 1 calc R . .
H26B H 0.5763 0.2315 1.0153 0.030 Uiso 1 1 calc R . .
C27 C 0.6854(2) 0.3166(2) 1.00998(10) 0.0386(8) Uani 1 1 d . . .
C28 C 0.7670(2) 0.3312(2) 0.98293(10) 0.0412(9) Uani 1 1 d . A .
H28A H 0.8056 0.2779 0.9837 0.062 Uiso 1 1 calc R . .
H28B H 0.8037 0.3817 0.9940 0.062 Uiso 1 1 calc R . .
H28C H 0.7438 0.3434 0.9538 0.062 Uiso 1 1 calc R . .
C29 C 0.7220(3) 0.3013(3) 1.05590(11) 0.0735(14) Uani 1 1 d . A 1
H29A H 0.7665 0.2525 1.0572 0.110 Uiso 1 1 calc R A 1
H29B H 0.6705 0.2863 1.0728 0.110 Uiso 1 1 calc R A 1
H29C H 0.7522 0.3553 1.0671 0.110 Uiso 1 1 calc R A 1
C30 C 0.6275(3) 0.4019(2) 1.00890(14) 0.0659(13) Uani 1 1 d . A 1
H30A H 0.5740 0.3934 1.0254 0.099 Uiso 1 1 calc R A 1
H30B H 0.6063 0.4159 0.9797 0.099 Uiso 1 1 calc R A 1
H30C H 0.6652 0.4508 1.0209 0.099 Uiso 1 1 calc R A 1
C31 C 0.64222(18) 0.29860(18) 0.73744(8) 0.0201(6) Uani 1 1 d . . .
C32 C 0.72211(18) 0.26720(17) 0.71978(8) 0.0178(6) Uani 1 1 d . . .
C33 C 0.71220(18) 0.21156(18) 0.68492(8) 0.0196(6) Uani 1 1 d . . .
H33A H 0.7654 0.1898 0.6728 0.023 Uiso 1 1 calc R . .
C34 C 0.62497(18) 0.18759(18) 0.66773(9) 0.0213(6) Uani 1 1 d . . .
H34A H 0.6200 0.1498 0.6438 0.026 Uiso 1 1 calc R . .
C35 C 0.54451(17) 0.21714(18) 0.68439(8) 0.0197(6) Uani 1 1 d . . .
C36 C 0.55612(18) 0.27268(18) 0.71937(8) 0.0208(6) Uani 1 1 d . . .
H36A H 0.5027 0.2939 0.7315 0.025 Uiso 1 1 calc R . .
C37 C 0.44731(19) 0.19278(18) 0.66600(9) 0.0250(7) Uani 1 1 d . . .
C38 C 0.4497(2) 0.1253(2) 0.63011(10) 0.0369(8) Uani 1 1 d . . .
H38A H 0.4859 0.1494 0.6080 0.055 Uiso 1 1 calc R . .
H38B H 0.3867 0.1133 0.6184 0.055 Uiso 1 1 calc R . .
H38C H 0.4781 0.0702 0.6410 0.055 Uiso 1 1 calc R . .
C39 C 0.3955(2) 0.1478(2) 0.70101(10) 0.0375(8) Uani 1 1 d . . .
H39A H 0.3889 0.1899 0.7240 0.056 Uiso 1 1 calc R . .
H39B H 0.4305 0.0961 0.7118 0.056 Uiso 1 1 calc R . .
H39C H 0.3343 0.1289 0.6894 0.056 Uiso 1 1 calc R . .
C40 C 0.38927(18) 0.27527(19) 0.65261(9) 0.0251(6) Uani 1 1 d . B .
H40A H 0.3278 0.2527 0.6422 0.030 Uiso 1 1 calc R . .
H40B H 0.3803 0.3081 0.6789 0.030 Uiso 1 1 calc R . .
C41 C 0.4153(2) 0.3452(2) 0.62037(11) 0.0377(8) Uani 1 1 d . . .
C42 C 0.5084(8) 0.3863(8) 0.6239(3) 0.042(3) Uani 0.50 1 d P B 1
H42A H 0.5551 0.3407 0.6203 0.063 Uiso 0.50 1 calc PR B 1
H42B H 0.5197 0.4138 0.6517 0.063 Uiso 0.50 1 calc PR B 1
H42C H 0.5117 0.4316 0.6020 0.063 Uiso 0.50 1 calc PR B 1
C42A C 0.4982(7) 0.4047(7) 0.6428(3) 0.029(2) Uani 0.50 1 d P B 2
H42D H 0.5540 0.3684 0.6473 0.044 Uiso 0.50 1 calc PR B 2
H42E H 0.4801 0.4263 0.6700 0.044 Uiso 0.50 1 calc PR B 2
H42F H 0.5105 0.4551 0.6248 0.044 Uiso 0.50 1 calc PR B 2
C43 C 0.4252(3) 0.3061(3) 0.57692(12) 0.0740(14) Uani 1 1 d . B 3
H43A H 0.3724 0.2677 0.5691 0.111 Uiso 1 1 calc R B 3
H43B H 0.4823 0.2715 0.5774 0.111 Uiso 1 1 calc R B 3
H43C H 0.4275 0.3541 0.5563 0.111 Uiso 1 1 calc R B 3
C44 C 0.3346(2) 0.4106(2) 0.61629(12) 0.0506(10) Uani 1 1 d . B .
H44A H 0.2788 0.3799 0.6049 0.076 Uiso 1 1 calc R . .
H44B H 0.3489 0.4589 0.5973 0.076 Uiso 1 1 calc R . .
H44C H 0.3244 0.4350 0.6441 0.076 Uiso 1 1 calc R . .
C51 C 1.12154(18) 0.23248(17) 0.68775(8) 0.0193(6) Uani 1 1 d . . .
H51A H 1.1234 0.1875 0.7104 0.023 Uiso 1 1 calc R . .
H51B H 1.1859 0.2459 0.6818 0.023 Uiso 1 1 calc R . .
C52 C 1.12972(18) 0.34669(17) 0.74208(8) 0.0188(6) Uani 1 1 d . . .
H52A H 1.1020 0.4032 0.7506 0.023 Uiso 1 1 calc R . .
H52B H 1.1940 0.3592 0.7358 0.023 Uiso 1 1 calc R . .
C53 C 1.07477(18) 0.38587(18) 0.67039(9) 0.0205(6) Uani 1 1 d . . .
H53A H 1.0674 0.3591 0.6419 0.025 Uiso 1 1 calc R . .
H53B H 1.1337 0.4190 0.6728 0.025 Uiso 1 1 calc R . .
C54 C 0.99557(19) 0.44906(18) 0.67597(9) 0.0232(6) Uani 1 1 d . . .
H54A H 1.0072 0.4814 0.7029 0.028 Uiso 1 1 calc R . .
H54B H 0.9920 0.4930 0.6528 0.028 Uiso 1 1 calc R . .
C55 C 0.8733(2) 0.37304(19) 0.63275(9) 0.0280(7) Uani 1 1 d . . .
H55A H 0.8645 0.4253 0.6147 0.042 Uiso 1 1 calc R . .
H55B H 0.8145 0.3416 0.6337 0.042 Uiso 1 1 calc R . .
H55C H 0.9188 0.3336 0.6214 0.042 Uiso 1 1 calc R . .
C56 C 0.8372(2) 0.46093(19) 0.69237(10) 0.0319(7) Uani 1 1 d . . .
H56A H 0.8332 0.5154 0.6756 0.048 Uiso 1 1 calc R . .
H56B H 0.8555 0.4756 0.7218 0.048 Uiso 1 1 calc R . .
H56C H 0.7770 0.4315 0.6906 0.048 Uiso 1 1 calc R . .
C57 C 1.07128(18) 0.19469(17) 0.64864(8) 0.0184(6) Uani 1 1 d . . .
C58 C 0.97963(18) 0.16411(17) 0.64962(8) 0.0175(6) Uani 1 1 d . . .
C59 C 0.93936(19) 0.12306(17) 0.61332(8) 0.0217(6) Uani 1 1 d . . .
H59A H 0.8788 0.0995 0.6135 0.026 Uiso 1 1 calc R . .
C60 C 0.98623(19) 0.11599(18) 0.57676(9) 0.0229(6) Uani 1 1 d . . .
H60A H 0.9568 0.0877 0.5527 0.027 Uiso 1 1 calc R . .
C61 C 1.07480(19) 0.14926(18) 0.57471(8) 0.0220(6) Uani 1 1 d . . .
C62 C 1.11556(19) 0.18706(17) 0.61165(8) 0.0206(6) Uani 1 1 d . . .
H62A H 1.1769 0.2087 0.6115 0.025 Uiso 1 1 calc R . .
C63 C 1.1280(2) 0.14830(18) 0.53456(9) 0.0249(7) Uani 1 1 d . . .
C64 C 1.2200(2) 0.0995(2) 0.54470(10) 0.0376(8) Uani 1 1 d . . .
H64A H 1.2078 0.0400 0.5552 0.056 Uiso 1 1 calc R . .
H64B H 1.2576 0.1325 0.5662 0.056 Uiso 1 1 calc R . .
H64C H 1.2531 0.0950 0.5191 0.056 Uiso 1 1 calc R . .
C65 C 1.0766(2) 0.0969(2) 0.49868(9) 0.0396(9) Uani 1 1 d . . .
H65A H 1.0139 0.1204 0.4937 0.059 Uiso 1 1 calc R . .
H65B H 1.0737 0.0341 0.5063 0.059 Uiso 1 1 calc R . .
H65C H 1.1093 0.1032 0.4730 0.059 Uiso 1 1 calc R . .
C66 C 1.1530(2) 0.24335(19) 0.52110(9) 0.0253(7) Uani 1 1 d . . .
H66A H 1.1964 0.2366 0.4988 0.030 Uiso 1 1 calc R . .
H66B H 1.1888 0.2700 0.5456 0.030 Uiso 1 1 calc R . .
C67 C 1.0818(2) 0.31435(19) 0.50489(9) 0.0287(7) Uani 1 1 d . . .
C68 C 1.1378(2) 0.3992(2) 0.49958(11) 0.0428(9) Uani 1 1 d . . .
H68A H 1.0969 0.4460 0.4877 0.064 Uiso 1 1 calc R . .
H68B H 1.1863 0.3877 0.4806 0.064 Uiso 1 1 calc R . .
H68C H 1.1658 0.4182 0.5271 0.064 Uiso 1 1 calc R . .
C69 C 1.0339(2) 0.2914(3) 0.46200(10) 0.0500(9) Uani 1 1 d . . .
H69A H 0.9899 0.2431 0.4652 0.075 Uiso 1 1 calc R . .
H69B H 1.0800 0.2727 0.4429 0.075 Uiso 1 1 calc R . .
H69C H 1.0010 0.3436 0.4503 0.075 Uiso 1 1 calc R . .
C70 C 1.0092(2) 0.3330(2) 0.53589(10) 0.0437(9) Uani 1 1 d . . .
H70A H 0.9706 0.2804 0.5385 0.066 Uiso 1 1 calc R . .
H70B H 0.9706 0.3829 0.5256 0.066 Uiso 1 1 calc R . .
H70C H 1.0398 0.3478 0.5635 0.066 Uiso 1 1 calc R . .
C71 C 1.13153(17) 0.28323(17) 0.77879(8) 0.0166(6) Uani 1 1 d . . .
C72 C 1.04891(18) 0.25369(17) 0.79481(8) 0.0186(6) Uani 1 1 d . . .
C73 C 1.05455(18) 0.20236(17) 0.83109(8) 0.0192(6) Uani 1 1 d . . .
H73A H 0.9995 0.1817 0.8420 0.023 Uiso 1 1 calc R . .
C74 C 1.13936(18) 0.18064(17) 0.85170(8) 0.0193(6) Uani 1 1 d . . .
H74A H 1.1410 0.1465 0.8768 0.023 Uiso 1 1 calc R . .
C75 C 1.22190(17) 0.20786(18) 0.83638(8) 0.0193(6) Uani 1 1 d . . .
C76 C 1.21522(19) 0.25829(17) 0.79943(8) 0.0205(6) Uani 1 1 d . . .
H76A H 1.2705 0.2764 0.7879 0.025 Uiso 1 1 calc R . .
C77 C 1.31695(19) 0.18530(18) 0.85798(9) 0.0245(7) Uani 1 1 d . . .
C78 C 1.3094(2) 0.1263(2) 0.89731(10) 0.0401(8) Uani 1 1 d . . .
H78A H 1.2797 0.0701 0.8889 0.060 Uiso 1 1 calc R . .
H78B H 1.2726 0.1568 0.9174 0.060 Uiso 1 1 calc R . .
H78C H 1.3713 0.1145 0.9106 0.060 Uiso 1 1 calc R . .
C79 C 1.3716(2) 0.1315(2) 0.82709(10) 0.0346(8) Uani 1 1 d . . .
H79A H 1.3804 0.1674 0.8021 0.052 Uiso 1 1 calc R . .
H79B H 1.3372 0.0777 0.8187 0.052 Uiso 1 1 calc R . .
H79C H 1.4318 0.1152 0.8409 0.052 Uiso 1 1 calc R . .
C80 C 1.37573(18) 0.26994(19) 0.86857(9) 0.0270(7) Uani 1 1 d . . .
H80A H 1.4379 0.2488 0.8789 0.032 Uiso 1 1 calc R . .
H80B H 1.3829 0.2999 0.8414 0.032 Uiso 1 1 calc R . .
C81 C 1.3501(2) 0.3433(2) 0.89959(11) 0.0415(9) Uani 1 1 d . . .
C82 C 1.4232(3) 0.4156(3) 0.89654(13) 0.0634(12) Uani 1 1 d . . .
H82A H 1.4167 0.4424 0.8685 0.095 Uiso 1 1 calc R . .
H82B H 1.4848 0.3894 0.9014 0.095 Uiso 1 1 calc R . .
H82C H 1.4150 0.4611 0.9179 0.095 Uiso 1 1 calc R . .
C83 C 1.2546(3) 0.3830(3) 0.88911(16) 0.0789(16) Uani 1 1 d . . .
H83A H 1.2508 0.4067 0.8604 0.118 Uiso 1 1 calc R . .
H83B H 1.2441 0.4309 0.9090 0.118 Uiso 1 1 calc R . .
H83C H 1.2077 0.3370 0.8912 0.118 Uiso 1 1 calc R . .
C84 C 1.3590(3) 0.3110(3) 0.94564(12) 0.0721(14) Uani 1 1 d . . .
H84A H 1.3575 0.3620 0.9646 0.108 Uiso 1 1 calc R . .
H84B H 1.4175 0.2793 0.9511 0.108 Uiso 1 1 calc R . .
H84C H 1.3077 0.2712 0.9505 0.108 Uiso 1 1 calc R . .

loop_
_atom_site_aniso_label
_atom_site_aniso_U_11
_atom_site_aniso_U_22
_atom_site_aniso_U_33
_atom_site_aniso_U_23
_atom_site_aniso_U_13
_atom_site_aniso_U_12
Zn1 0.01592(17) 0.01833(17) 0.01671(17) -0.00165(14) 0.00067(12) 0.00076(14)
Zn2 0.01515(16) 0.01797(16) 0.01731(17) 0.00052(14) 0.00100(12) 0.00021(13)
O1 0.0774(18) 0.0217(12) 0.0295(14) 0.0032(11) 0.0032(12) 0.0032(13)
O11 0.0238(11) 0.0194(10) 0.0211(10) -0.0018(8) 0.0085(8) 0.0003(8)
O12 0.0145(9) 0.0250(10) 0.0165(9) -0.0007(8) 0.0004(7) -0.0005(8)
O21 0.0130(9) 0.0270(10) 0.0180(9) 0.0013(8) 0.0006(7) 0.0007(8)
O22 0.0173(10) 0.0202(10) 0.0240(11) -0.0004(8) 0.0056(8) -0.0005(8)
N11 0.0217(13) 0.0209(12) 0.0170(12) -0.0033(10) -0.0003(10) 0.0035(10)
N12 0.0235(13) 0.0220(13) 0.0258(14) -0.0052(10) -0.0021(10) 0.0036(10)
N21 0.0162(12) 0.0188(12) 0.0162(12) 0.0018(9) -0.0004(9) -0.0025(9)
N22 0.0198(13) 0.0208(12) 0.0231(13) 0.0033(10) 0.0023(10) 0.0033(10)
C11 0.0171(15) 0.0290(15) 0.0226(16) -0.0026(12) 0.0043(12) -0.0002(12)
C12 0.0188(15) 0.0275(16) 0.0194(15) 0.0013(12) -0.0019(11) 0.0078(12)
C13 0.0314(18) 0.0244(16) 0.0228(16) -0.0072(13) 0.0050(13) 0.0098(13)
C14 0.0311(17) 0.0194(15) 0.0289(17) -0.0103(13) -0.0038(13) 0.0021(13)
C15 0.0349(18) 0.0329(18) 0.0261(17) -0.0090(14) -0.0091(14) 0.0072(14)
C16 0.0329(19) 0.0263(17) 0.044(2) -0.0077(15) 0.0023(15) -0.0100(14)
C17 0.0168(14) 0.0240(16) 0.0194(14) -0.0037(12) 0.0015(11) -0.0025(12)
C18 0.0188(15) 0.0157(14) 0.0193(15) -0.0026(11) 0.0019(12) -0.0031(12)
C19 0.0187(15) 0.0201(15) 0.0305(17) 0.0017(12) 0.0041(13) 0.0038(12)
C20 0.0275(17) 0.0211(15) 0.0220(16) 0.0049(12) 0.0018(13) 0.0010(12)
C21 0.0237(16) 0.0227(15) 0.0224(16) -0.0001(12) 0.0031(12) -0.0022(13)
C22 0.0167(14) 0.0232(16) 0.0234(15) -0.0032(12) 0.0011(12) 0.0011(12)
C23 0.0296(17) 0.0345(17) 0.0201(16) 0.0041(13) 0.0087(13) 0.0017(14)
C24 0.063(3) 0.071(3) 0.029(2) 0.0225(18) 0.0220(18) 0.030(2)
C25 0.057(2) 0.0327(19) 0.047(2) -0.0087(16) 0.0331(18) -0.0146(17)
C26 0.0233(15) 0.0343(16) 0.0186(14) -0.0013(12) 0.0044(12) -0.0031(12)
C27 0.039(2) 0.051(2) 0.0268(18) -0.0135(15) 0.0100(15) -0.0170(16)
C28 0.039(2) 0.049(2) 0.037(2) -0.0118(16) 0.0108(16) -0.0225(17)
C29 0.070(3) 0.123(4) 0.027(2) -0.015(2) 0.0013(19) -0.048(3)
C30 0.074(3) 0.052(3) 0.076(3) -0.033(2) 0.030(2) -0.019(2)
C31 0.0204(15) 0.0227(15) 0.0173(14) 0.0048(12) 0.0016(11) 0.0026(11)
C32 0.0177(15) 0.0186(15) 0.0166(14) 0.0034(11) -0.0024(11) 0.0010(11)
C33 0.0174(14) 0.0237(14) 0.0177(14) 0.0025(12) 0.0023(11) 0.0010(12)
C34 0.0207(15) 0.0242(15) 0.0185(14) -0.0008(11) -0.0014(12) 0.0005(12)
C35 0.0182(14) 0.0205(14) 0.0203(14) 0.0050(13) 0.0004(11) -0.0006(12)
C36 0.0154(14) 0.0273(16) 0.0198(14) 0.0045(12) 0.0026(11) 0.0050(12)
C37 0.0191(15) 0.0268(17) 0.0285(16) 0.0040(12) -0.0014(12) 0.0003(12)
C38 0.0239(17) 0.0347(19) 0.050(2) -0.0075(16) -0.0105(15) 0.0017(14)
C39 0.0227(17) 0.0414(19) 0.048(2) 0.0134(16) -0.0003(15) -0.0097(15)
C40 0.0142(14) 0.0315(17) 0.0293(16) 0.0027(13) 0.0006(12) -0.0010(13)
C41 0.0212(17) 0.043(2) 0.049(2) 0.0206(17) 0.0030(15) 0.0023(15)
C42 0.040(5) 0.046(6) 0.039(6) 0.012(5) 0.000(5) -0.007(4)
C42A 0.026(4) 0.030(5) 0.031(5) 0.013(4) -0.004(4) -0.010(4)
C43 0.093(3) 0.075(3) 0.060(3) 0.040(2) 0.043(2) 0.026(3)
C44 0.038(2) 0.043(2) 0.069(3) 0.0256(19) -0.0064(19) 0.0103(17)
C51 0.0137(14) 0.0235(16) 0.0209(15) 0.0025(12) 0.0024(11) 0.0023(11)
C52 0.0164(15) 0.0215(14) 0.0181(14) 0.0002(12) -0.0015(12) -0.0052(11)
C53 0.0163(14) 0.0239(15) 0.0210(15) 0.0037(12) -0.0010(12) -0.0025(12)
C54 0.0256(16) 0.0206(15) 0.0236(16) 0.0054(12) 0.0025(12) -0.0043(12)
C55 0.0263(17) 0.0302(17) 0.0267(17) 0.0055(13) -0.0031(13) -0.0032(13)
C56 0.0275(17) 0.0276(17) 0.042(2) 0.0107(14) 0.0112(14) 0.0104(14)
C57 0.0164(14) 0.0185(15) 0.0199(15) 0.0014(11) -0.0014(11) 0.0023(11)
C58 0.0178(15) 0.0170(14) 0.0180(15) 0.0022(11) 0.0025(12) 0.0042(12)
C59 0.0182(15) 0.0193(15) 0.0271(16) 0.0027(12) -0.0013(12) -0.0001(12)
C60 0.0257(16) 0.0229(16) 0.0191(15) -0.0033(12) -0.0047(12) 0.0012(12)
C61 0.0263(16) 0.0172(14) 0.0226(16) 0.0011(12) 0.0022(13) 0.0019(12)
C62 0.0153(14) 0.0235(15) 0.0229(15) 0.0003(12) 0.0009(12) 0.0029(11)
C63 0.0309(17) 0.0204(15) 0.0240(16) -0.0045(12) 0.0053(13) -0.0025(13)
C64 0.042(2) 0.0380(19) 0.0347(19) 0.0012(15) 0.0158(16) 0.0124(16)
C65 0.057(2) 0.039(2) 0.0236(18) -0.0086(15) 0.0120(16) -0.0116(17)
C66 0.0231(16) 0.0333(16) 0.0203(15) -0.0023(12) 0.0056(12) 0.0004(12)
C67 0.0315(17) 0.0299(17) 0.0249(17) 0.0057(13) 0.0046(13) 0.0000(13)
C68 0.048(2) 0.0286(18) 0.052(2) 0.0048(16) 0.0112(18) 0.0050(16)
C69 0.052(2) 0.058(2) 0.038(2) 0.0103(18) -0.0095(17) 0.007(2)
C70 0.044(2) 0.046(2) 0.044(2) 0.0150(17) 0.0177(17) 0.0189(17)
C71 0.0187(14) 0.0170(13) 0.0139(13) -0.0046(12) 0.0007(11) -0.0020(12)
C72 0.0136(14) 0.0209(14) 0.0208(15) -0.0083(11) -0.0010(11) -0.0016(11)
C73 0.0192(14) 0.0183(15) 0.0203(14) 0.0000(12) 0.0026(11) -0.0034(12)
C74 0.0207(15) 0.0193(14) 0.0178(14) 0.0000(11) -0.0002(12) -0.0007(12)
C75 0.0155(14) 0.0234(15) 0.0184(14) -0.0073(12) -0.0020(11) -0.0022(12)
C76 0.0173(15) 0.0232(15) 0.0209(15) -0.0053(12) 0.0014(12) -0.0036(11)
C77 0.0176(15) 0.0296(16) 0.0256(16) 0.0021(12) -0.0034(12) 0.0005(12)
C78 0.0253(18) 0.055(2) 0.038(2) 0.0166(16) -0.0139(15) -0.0021(16)
C79 0.0235(17) 0.0345(18) 0.045(2) -0.0012(15) -0.0036(14) 0.0044(14)
C80 0.0129(14) 0.0405(19) 0.0268(16) -0.0034(13) -0.0034(12) -0.0024(13)
C81 0.0225(17) 0.050(2) 0.051(2) -0.0252(18) 0.0000(15) -0.0089(15)
C82 0.058(3) 0.063(3) 0.071(3) -0.036(2) 0.012(2) -0.029(2)
C83 0.049(3) 0.059(3) 0.125(4) -0.061(3) -0.018(3) 0.014(2)
C84 0.064(3) 0.109(4) 0.046(2) -0.034(2) 0.019(2) -0.011(3)

loop_
_atom_type_symbol
_atom_type_description
_atom_type_scat_dispersion_real
_atom_type_scat_dispersion_imag
_atom_type_scat_source
C C 0.0033 0.0016 'International Tables Vol C Tables 4.2.6.8 and 6.1.1.4'
H H 0.0000 0.0000 'International Tables Vol C Tables 4.2.6.8 and 6.1.1.4'
N N 0.0061 0.0033 'International Tables Vol C Tables 4.2.6.8 and 6.1.1.4'
O O 0.0106 0.0060 'International Tables Vol C Tables 4.2.6.8 and 6.1.1.4'
Zn Zn 0.2839 1.4301 'International Tables Vol C Tables 4.2.6.8 and 6.1.1.4'

loop_
_geom_angle_atom_site_label_1
_geom_angle_atom_site_label_2
_geom_angle_atom_site_label_3
_geom_angle
O11 Zn1 O12 114.09(8)
O11 Zn1 O21 102.56(7)
O12 Zn1 O21 77.81(7)
O11 Zn1 N12 121.02(8)
O12 Zn1 N12 124.80(8)
O21 Zn1 N12 92.88(8)
O11 Zn1 N11 93.60(8)
O12 Zn1 N11 91.45(8)
O21 Zn1 N11 163.18(8)
N12 Zn1 N11 82.59(8)
O11 Zn1 Zn2 114.13(5)
O12 Zn1 Zn2 39.73(5)
O21 Zn1 Zn2 38.09(5)
N12 Zn1 Zn2 112.63(6)
N11 Zn1 Zn2 129.75(6)
O22 Zn2 O21 115.17(8)
O22 Zn2 O12 103.45(7)
O21 Zn2 O12 77.74(7)
O22 Zn2 N22 116.30(8)
O21 Zn2 N22 128.51(8)
O12 Zn2 N22 92.08(8)
O22 Zn2 N21 94.33(8)
O21 Zn2 N21 91.14(8)
O12 Zn2 N21 161.76(8)
N22 Zn2 N21 83.53(8)
O22 Zn2 Zn1 115.45(5)
O21 Zn2 Zn1 39.47(5)
O12 Zn2 Zn1 38.28(5)
N22 Zn2 Zn1 114.23(6)
N21 Zn2 Zn1 128.89(6)
H11 O1 H12 100(3)
C18 O11 Zn1 117.76(16)
C32 O12 Zn1 122.45(15)
C32 O12 Zn2 130.72(15)
Zn1 O12 Zn2 102.00(8)
C72 O21 Zn2 126.15(16)
C72 O21 Zn1 129.92(16)
Zn2 O21 Zn1 102.44(8)
C58 O22 Zn2 119.75(16)
C13 N11 C11 111.0(2)
C13 N11 C12 110.0(2)
C11 N11 C12 109.9(2)
C13 N11 Zn1 106.50(16)
C11 N11 Zn1 109.82(16)
C12 N11 Zn1 109.60(16)
C14 N12 C15 110.6(2)
C14 N12 C16 108.9(2)
C15 N12 C16 108.2(2)
C14 N12 Zn1 105.84(16)
C15 N12 Zn1 109.84(17)
C16 N12 Zn1 113.43(17)
C53 N21 C51 111.7(2)
C53 N21 C52 109.3(2)
C51 N21 C52 109.63(19)
C53 N21 Zn2 106.36(15)
C51 N21 Zn2 108.70(15)
C52 N21 Zn2 111.09(15)
C56 N22 C54 108.7(2)
C56 N22 C55 108.6(2)
C54 N22 C55 111.2(2)
C56 N22 Zn2 113.94(17)
C54 N22 Zn2 105.65(16)
C55 N22 Zn2 108.76(16)
N11 C11 C17 113.3(2)
N11 C11 H11A 108.9
C17 C11 H11A 108.9
N11 C11 H11B 108.9
C17 C11 H11B 108.9
H11A C11 H11B 107.7
N11 C12 C31 113.8(2)
N11 C12 H12A 108.8
C31 C12 H12A 108.8
N11 C12 H12B 108.8
C31 C12 H12B 108.8
H12A C12 H12B 107.7
N11 C13 C14 110.5(2)
N11 C13 H13A 109.6
C14 C13 H13A 109.6
N11 C13 H13B 109.6
C14 C13 H13B 109.6
H13A C13 H13B 108.1
N12 C14 C13 110.9(2)
N12 C14 H14A 109.5
C13 C14 H14A 109.5
N12 C14 H14B 109.5
C13 C14 H14B 109.5
H14A C14 H14B 108.0
N12 C15 H15A 109.5
N12 C15 H15B 109.5
H15A C15 H15B 109.5
N12 C15 H15C 109.5
H15A C15 H15C 109.5
H15B C15 H15C 109.5
N12 C16 H16A 109.5
N12 C16 H16B 109.5
H16A C16 H16B 109.5
N12 C16 H16C 109.5
H16A C16 H16C 109.5
H16B C16 H16C 109.5
C22 C17 C18 119.8(2)
C22 C17 C11 120.0(2)
C18 C17 C11 120.2(2)
O11 C18 C19 121.1(2)
O11 C18 C17 121.9(2)
C19 C18 C17 117.0(2)
C18 C19 C20 122.1(3)
C18 C19 H19A 118.9
C20 C19 H19A 118.9
C21 C20 C19 121.5(3)
C21 C20 H20A 119.2
C19 C20 H20A 119.2
C20 C21 C22 116.2(2)
C20 C21 C23 123.7(3)
C22 C21 C23 120.0(2)
C17 C22 C21 123.3(3)
C17 C22 H22A 118.3
C21 C22 H22A 118.3
C24 C23 C21 111.8(2)
C24 C23 C25 107.8(3)
C21 C23 C25 107.7(2)
C24 C23 C26 111.4(3)
C21 C23 C26 112.3(2)
C25 C23 C26 105.5(2)
C23 C24 H24A 109.5
C23 C24 H24B 109.5
H24A C24 H24B 109.5
C23 C24 H24C 109.5
H24A C24 H24C 109.5
H24B C24 H24C 109.5
C23 C25 H25A 109.5
C23 C25 H25B 109.5
H25A C25 H25B 109.5
C23 C25 H25C 109.5
H25A C25 H25C 109.5
H25B C25 H25C 109.5
C27 C26 C23 123.7(3)
C27 C26 H26A 106.4
C23 C26 H26A 106.4
C27 C26 H26B 106.4
C23 C26 H26B 106.4
H26A C26 H26B 106.5
C29 C27 C28 109.3(3)
C29 C27 C30 107.2(3)
C28 C27 C30 108.2(3)
C29 C27 C26 112.2(3)
C28 C27 C26 113.4(2)
C30 C27 C26 106.1(3)
C27 C28 H28A 109.5
C27 C28 H28B 109.5
H28A C28 H28B 109.5
C27 C28 H28C 109.5
H28A C28 H28C 109.5
H28B C28 H28C 109.5
C27 C29 H29A 109.5
C27 C29 H29B 109.5
C27 C29 H29C 109.5
C27 C30 H30A 109.5
C27 C30 H30B 109.5
C27 C30 H30C 109.5
C36 C31 C32 118.8(2)
C36 C31 C12 120.6(2)
C32 C31 C12 120.5(2)
O12 C32 C33 121.5(2)
O12 C32 C31 119.6(2)
C33 C32 C31 118.9(2)
C34 C33 C32 120.5(2)
C34 C33 H33A 119.8
C32 C33 H33A 119.8
C33 C34 C35 122.3(3)
C33 C34 H34A 118.9
C35 C34 H34A 118.9
C36 C35 C34 116.3(2)
C36 C35 C37 120.1(2)
C34 C35 C37 123.6(2)
C31 C36 C35 123.3(2)
C31 C36 H36A 118.4
C35 C36 H36A 118.4
C35 C37 C38 111.8(2)
C35 C37 C40 112.3(2)
C38 C37 C40 111.9(2)
C35 C37 C39 108.4(2)
C38 C37 C39 106.6(2)
C40 C37 C39 105.4(2)
C37 C38 H38A 109.5
C37 C38 H38B 109.5
H38A C38 H38B 109.5
C37 C38 H38C 109.5
H38A C38 H38C 109.5
H38B C38 H38C 109.5
C37 C39 H39A 109.5
C37 C39 H39B 109.5
H39A C39 H39B 109.5
C37 C39 H39C 109.5
H39A C39 H39C 109.5
H39B C39 H39C 109.5
C41 C40 C37 125.4(2)
C41 C40 H40A 106.0
C37 C40 H40A 106.0
C41 C40 H40B 106.0
C37 C40 H40B 106.0
H40A C40 H40B 106.3
C42 C41 C43 94.6(4)
C42 C41 C44 115.2(5)
C43 C41 C44 107.4(3)
C42 C41 C40 120.4(5)
C43 C41 C40 112.7(3)
C44 C41 C40 105.8(2)
C41 C42 H42A 109.5
C41 C42 H42B 109.5
C41 C42 H42C 109.5
C41 C42A H42D 109.5
C41 C42A H42E 109.5
H42D C42A H42E 109.5
C41 C42A H42F 109.5
H42D C42A H42F 109.5
H42E C42A H42F 109.5
C41 C43 H43A 109.5
C41 C43 H43B 109.5
C41 C43 H43C 109.5
C41 C44 H44A 109.5
C41 C44 H44B 109.5
H44A C44 H44B 109.5
C41 C44 H44C 109.5
H44A C44 H44C 109.5
H44B C44 H44C 109.5
N21 C51 C57 112.8(2)
N21 C51 H51A 109.0
C57 C51 H51A 109.0
N21 C51 H51B 109.0
C57 C51 H51B 109.0
H51A C51 H51B 107.8
N21 C52 C71 114.9(2)
N21 C52 H52A 108.5
C71 C52 H52A 108.5
N21 C52 H52B 108.5
C71 C52 H52B 108.5
H52A C52 H52B 107.5
N21 C53 C54 110.8(2)
N21 C53 H53A 109.5
C54 C53 H53A 109.5
N21 C53 H53B 109.5
C54 C53 H53B 109.5
H53A C53 H53B 108.1
N22 C54 C53 111.3(2)
N22 C54 H54A 109.4
C53 C54 H54A 109.4
N22 C54 H54B 109.4
C53 C54 H54B 109.4
H54A C54 H54B 108.0
N22 C55 H55A 109.5
N22 C55 H55B 109.5
H55A C55 H55B 109.5
N22 C55 H55C 109.5
H55A C55 H55C 109.5
H55B C55 H55C 109.5
N22 C56 H56A 109.5
N22 C56 H56B 109.5
H56A C56 H56B 109.5
N22 C56 H56C 109.5
H56A C56 H56C 109.5
H56B C56 H56C 109.5
C62 C57 C58 119.4(2)
C62 C57 C51 120.3(2)
C58 C57 C51 120.3(2)
O22 C58 C59 120.7(2)
O22 C58 C57 121.8(2)
C59 C58 C57 117.5(2)
C60 C59 C58 121.5(3)
C60 C59 H59A 119.3
C58 C59 H59A 119.3
C61 C60 C59 121.7(3)
C61 C60 H60A 119.2
C59 C60 H60A 119.2
C60 C61 C62 116.3(2)
C60 C61 C63 124.1(3)
C62 C61 C63 119.6(2)
C57 C62 C61 123.6(3)
C57 C62 H62A 118.2
C61 C62 H62A 118.2
C65 C63 C64 106.3(2)
C65 C63 C61 112.1(2)
C64 C63 C61 108.2(2)
C65 C63 C66 112.1(2)
C64 C63 C66 106.4(2)
C61 C63 C66 111.3(2)
C63 C64 H64A 109.5
C63 C64 H64B 109.5
H64A C64 H64B 109.5
C63 C64 H64C 109.5
H64A C64 H64C 109.5
H64B C64 H64C 109.5
C63 C65 H65A 109.5
C63 C65 H65B 109.5
H65A C65 H65B 109.5
C63 C65 H65C 109.5
H65A C65 H65C 109.5
H65B C65 H65C 109.5
C63 C66 C67 124.5(2)
C63 C66 H66A 106.2
C67 C66 H66A 106.2
C63 C66 H66B 106.2
C67 C66 H66B 106.2
H66A C66 H66B 106.4
C69 C67 C70 109.3(3)
C69 C67 C68 107.5(3)
C70 C67 C68 108.4(3)
C69 C67 C66 112.9(3)
C70 C67 C66 112.9(2)
C68 C67 C66 105.5(3)
C67 C68 H68A 109.5
C67 C68 H68B 109.5
H68A C68 H68B 109.5
C67 C68 H68C 109.5
H68A C68 H68C 109.5
H68B C68 H68C 109.5
C67 C69 H69A 109.5
C67 C69 H69B 109.5
H69A C69 H69B 109.5
C67 C69 H69C 109.5
H69A C69 H69C 109.5
H69B C69 H69C 109.5
C67 C70 H70A 109.5
C67 C70 H70B 109.5
H70A C70 H70B 109.5
C67 C70 H70C 109.5
H70A C70 H70C 109.5
H70B C70 H70C 109.5
C76 C71 C72 118.8(2)
C76 C71 C52 120.0(2)
C72 C71 C52 121.0(2)
O21 C72 C73 121.1(2)
O21 C72 C71 120.3(2)
C73 C72 C71 118.6(2)
C72 C73 C74 121.2(2)
C72 C73 H73A 119.4
C74 C73 H73A 119.4
C73 C74 C75 121.5(3)
C73 C74 H74A 119.3
C75 C74 H74A 119.3
C74 C75 C76 116.7(2)
C74 C75 C77 123.3(2)
C76 C75 C77 120.0(2)
C71 C76 C75 123.2(3)
C71 C76 H76A 118.4
C75 C76 H76A 118.4
C75 C77 C79 108.7(2)
C75 C77 C78 111.9(2)
C79 C77 C78 106.5(2)
C75 C77 C80 112.0(2)
C79 C77 C80 105.6(2)
C78 C77 C80 111.6(2)
C77 C78 H78A 109.5
C77 C78 H78B 109.5
H78A C78 H78B 109.5
C77 C78 H78C 109.5
H78A C78 H78C 109.5
H78B C78 H78C 109.5
C77 C79 H79A 109.5
C77 C79 H79B 109.5
H79A C79 H79B 109.5
C77 C79 H79C 109.5
H79A C79 H79C 109.5
H79B C79 H79C 109.5
C81 C80 C77 124.7(2)
C81 C80 H80A 106.2
C77 C80 H80A 106.2
C81 C80 H80B 106.2
C77 C80 H80B 106.2
H80A C80 H80B 106.4
C83 C81 C82 109.3(3)
C83 C81 C84 110.0(3)
C82 C81 C84 106.1(3)
C83 C81 C80 113.7(3)
C82 C81 C80 105.4(3)
C84 C81 C80 112.0(3)
C81 C82 H82A 109.5
C81 C82 H82B 109.5
H82A C82 H82B 109.5
C81 C82 H82C 109.5
H82A C82 H82C 109.5
H82B C82 H82C 109.5
C81 C83 H83A 109.5
C81 C83 H83B 109.5
H83A C83 H83B 109.5
C81 C83 H83C 109.5
H83A C83 H83C 109.5
H83B C83 H83C 109.5
C81 C84 H84A 109.5
C81 C84 H84B 109.5
H84A C84 H84B 109.5
C81 C84 H84C 109.5
H84A C84 H84C 109.5
H84B C84 H84C 109.5

loop_
_geom_bond_atom_site_label_1
_geom_bond_atom_site_label_2
_geom_bond_distance
Zn1 O11 1.9410(18)
Zn1 O12 2.0010(17)
Zn1 O21 2.0568(17)
Zn1 N12 2.145(2)
Zn1 N11 2.201(2)
Zn1 Zn2 3.1597(8)
Zn2 O22 1.9468(18)
Zn2 O21 1.9961(17)
Zn2 O12 2.0645(17)
Zn2 N22 2.143(2)
Zn2 N21 2.180(2)
O1 H11 0.86(4)
O1 H12 0.91(4)
O11 C18 1.344(3)
O12 C32 1.356(3)
O21 C72 1.352(3)
O22 C58 1.335(3)
N11 C13 1.483(3)
N11 C11 1.492(3)
N11 C12 1.498(3)
N12 C14 1.479(3)
N12 C15 1.490(4)
N12 C16 1.493(4)
N21 C53 1.488(3)
N21 C51 1.490(3)
N21 C52 1.494(3)
N22 C56 1.479(3)
N22 C54 1.483(3)
N22 C55 1.485(3)
C11 C17 1.505(4)
C11 H11A 0.9900
C11 H11B 0.9900
C12 C31 1.503(4)
C12 H12A 0.9900
C12 H12B 0.9900
C13 C14 1.510(4)
C13 H13A 0.9900
C13 H13B 0.9900
C14 H14A 0.9900
C14 H14B 0.9900
C15 H15A 0.9800
C15 H15B 0.9800
C15 H15C 0.9800
C16 H16A 0.9800
C16 H16B 0.9800
C16 H16C 0.9800
C17 C22 1.388(4)
C17 C18 1.415(4)
C18 C19 1.389(4)
C19 C20 1.392(4)
C19 H19A 0.9500
C20 C21 1.390(4)
C20 H20A 0.9500
C21 C22 1.396(4)
C21 C23 1.540(4)
C22 H22A 0.9500
C23 C24 1.538(4)
C23 C25 1.543(4)
C23 C26 1.552(4)
C24 H24A 0.9800
C24 H24B 0.9800
C24 H24C 0.9800
C25 H25A 0.9800
C25 H25B 0.9800
C25 H25C 0.9800
C26 C27 1.546(4)
C26 H26A 0.9900
C26 H26B 0.9900
C27 C29 1.534(5)
C27 C28 1.535(4)
C27 C30 1.538(5)
C28 H28A 0.9800
C28 H28B 0.9800
C28 H28C 0.9800
C29 H29A 0.9800
C29 H29B 0.9800
C29 H29C 0.9800
C30 H30A 0.9800
C30 H30B 0.9800
C30 H30C 0.9800
C31 C36 1.393(4)
C31 C32 1.411(4)
C32 C33 1.390(4)
C33 C34 1.390(4)
C33 H33A 0.9500
C34 C35 1.395(4)
C34 H34A 0.9500
C35 C36 1.394(4)
C35 C37 1.533(4)
C36 H36A 0.9500
C37 C38 1.533(4)
C37 C40 1.546(4)
C37 C39 1.550(4)
C38 H38A 0.9800
C38 H38B 0.9800
C38 H38C 0.9800
C39 H39A 0.9800
C39 H39B 0.9800
C39 H39C 0.9800
C40 C41 1.540(4)
C40 H40A 0.9900
C40 H40B 0.9900
C41 C42 1.485(12)
C41 C43 1.521(5)
C41 C44 1.532(4)
C41 C42A 1.624(10)
C42 H42A 0.9800
C42 H42B 0.9800
C42 H42C 0.9800
C42A H42D 0.9800
C42A H42E 0.9800
C42A H42F 0.9800
C43 H43A 0.9800
C43 H43B 0.9800
C43 H43C 0.9800
C44 H44A 0.9800
C44 H44B 0.9800
C44 H44C 0.9800
C51 C57 1.507(4)
C51 H51A 0.9900
C51 H51B 0.9900
C52 C71 1.510(4)
C52 H52A 0.9900
C52 H52B 0.9900
C53 C54 1.516(4)
C53 H53A 0.9900
C53 H53B 0.9900
C54 H54A 0.9900
C54 H54B 0.9900
C55 H55A 0.9800
C55 H55B 0.9800
C55 H55C 0.9800
C56 H56A 0.9800
C56 H56B 0.9800
C56 H56C 0.9800
C57 C62 1.390(4)
C57 C58 1.413(4)
C58 C59 1.399(4)
C59 C60 1.397(4)
C59 H59A 0.9500
C60 C61 1.389(4)
C60 H60A 0.9500
C61 C62 1.398(4)
C61 C63 1.544(4)
C62 H62A 0.9500
C63 C65 1.528(4)
C63 C64 1.540(4)
C63 C66 1.549(4)
C64 H64A 0.9800
C64 H64B 0.9800
C64 H64C 0.9800
C65 H65A 0.9800
C65 H65B 0.9800
C65 H65C 0.9800
C66 C67 1.551(4)
C66 H66A 0.9900
C66 H66B 0.9900
C67 C69 1.524(4)
C67 C70 1.526(4)
C67 C68 1.535(4)
C68 H68A 0.9800
C68 H68B 0.9800
C68 H68C 0.9800
C69 H69A 0.9800
C69 H69B 0.9800
C69 H69C 0.9800
C70 H70A 0.9800
C70 H70B 0.9800
C70 H70C 0.9800
C71 C76 1.390(4)
C71 C72 1.413(4)
C72 C73 1.388(4)
C73 C74 1.391(4)
C73 H73A 0.9500
C74 C75 1.392(4)
C74 H74A 0.9500
C75 C76 1.398(4)
C75 C77 1.534(4)
C76 H76A 0.9500
C77 C79 1.542(4)
C77 C78 1.547(4)
C77 C80 1.560(4)
C78 H78A 0.9800
C78 H78B 0.9800
C78 H78C 0.9800
C79 H79A 0.9800
C79 H79B 0.9800
C79 H79C 0.9800
C80 C81 1.548(4)
C80 H80A 0.9900
C80 H80B 0.9900
C81 C83 1.525(5)
C81 C82 1.533(5)
C81 C84 1.541(5)
C82 H82A 0.9800
C82 H82B 0.9800
C82 H82C 0.9800
C83 H83A 0.9800
C83 H83B 0.9800
C83 H83C 0.9800
C84 H84A 0.9800
C84 H84B 0.9800
C84 H84C 0.9800

loop_
_geom_torsion_atom_site_label_1
_geom_torsion_atom_site_label_2
_geom_torsion_atom_site_label_3
_geom_torsion_atom_site_label_4
_geom_torsion
O11 Zn1 Zn2 O22 20.05(8)
O12 Zn1 Zn2 O22 -79.20(10)
O21 Zn1 Zn2 O22 99.37(10)
N12 Zn1 Zn2 O22 163.04(9)
N11 Zn1 Zn2 O22 -97.47(10)
O11 Zn1 Zn2 O21 -79.32(10)
O12 Zn1 Zn2 O21 -178.57(11)
N12 Zn1 Zn2 O21 63.67(11)
N11 Zn1 Zn2 O21 163.16(11)
O11 Zn1 Zn2 O12 99.25(10)
O21 Zn1 Zn2 O12 178.57(11)
N12 Zn1 Zn2 O12 -117.76(11)
N11 Zn1 Zn2 O12 -18.27(11)
O11 Zn1 Zn2 N22 158.84(9)
O12 Zn1 Zn2 N22 59.59(10)
O21 Zn1 Zn2 N22 -121.84(11)
N12 Zn1 Zn2 N22 -58.17(9)
N11 Zn1 Zn2 N22 41.32(10)
O11 Zn1 Zn2 N21 -99.37(9)
O12 Zn1 Zn2 N21 161.38(11)
O21 Zn1 Zn2 N21 -20.05(11)
N12 Zn1 Zn2 N21 43.62(10)
N11 Zn1 Zn2 N21 143.11(10)
O12 Zn1 O11 C18 -134.90(17)
O21 Zn1 O11 C18 143.00(18)
N12 Zn1 O11 C18 41.8(2)
N11 Zn1 O11 C18 -41.70(19)
Zn2 Zn1 O11 C18 -178.61(16)
O11 Zn1 O12 C32 58.4(2)
O21 Zn1 O12 C32 156.84(19)
N12 Zn1 O12 C32 -118.18(18)
N11 Zn1 O12 C32 -36.21(19)
Zn2 Zn1 O12 C32 157.7(2)
O11 Zn1 O12 Zn2 -99.36(9)
O21 Zn1 O12 Zn2 -0.90(7)
N12 Zn1 O12 Zn2 84.07(11)
N11 Zn1 O12 Zn2 166.05(8)
O22 Zn2 O12 C32 -40.8(2)
O21 Zn2 O12 C32 -154.1(2)
N22 Zn2 O12 C32 76.8(2)
N21 Zn2 O12 C32 152.4(2)
Zn1 Zn2 O12 C32 -155.1(2)
O22 Zn2 O12 Zn1 114.23(8)
O21 Zn2 O12 Zn1 0.93(7)
N22 Zn2 O12 Zn1 -128.10(9)
N21 Zn2 O12 Zn1 -52.6(3)
O22 Zn2 O21 C72 67.0(2)
O12 Zn2 O21 C72 166.2(2)
N22 Zn2 O21 C72 -111.0(2)
N21 Zn2 O21 C72 -28.3(2)
Zn1 Zn2 O21 C72 167.1(2)
O22 Zn2 O21 Zn1 -100.16(9)
O12 Zn2 O21 Zn1 -0.91(7)
N22 Zn2 O21 Zn1 81.89(11)
N21 Zn2 O21 Zn1 164.52(8)
O11 Zn1 O21 C72 -53.2(2)
O12 Zn1 O21 C72 -165.5(2)
N12 Zn1 O21 C72 69.5(2)
N11 Zn1 O21 C72 143.2(3)
Zn2 Zn1 O21 C72 -166.5(3)
O11 Zn1 O21 Zn2 113.25(8)
O12 Zn1 O21 Zn2 0.93(7)
N12 Zn1 O21 Zn2 -124.08(9)
N11 Zn1 O21 Zn2 -50.3(3)
O21 Zn2 O22 C58 -129.24(18)
O12 Zn2 O22 C58 148.16(18)
N22 Zn2 O22 C58 49.0(2)
N21 Zn2 O22 C58 -35.95(19)
Zn1 Zn2 O22 C58 -173.11(16)
O11 Zn1 N11 C13 112.27(17)
O12 Zn1 N11 C13 -133.48(17)
O21 Zn1 N11 C13 -83.8(3)
N12 Zn1 N11 C13 -8.56(17)
Zn2 Zn1 N11 C13 -121.92(15)
O11 Zn1 N11 C11 -8.04(16)
O12 Zn1 N11 C11 106.22(16)
O21 Zn1 N11 C11 155.9(2)
N12 Zn1 N11 C11 -128.86(17)
Zn2 Zn1 N11 C11 117.78(15)
O11 Zn1 N11 C12 -128.83(16)
O12 Zn1 N11 C12 -14.58(17)
O21 Zn1 N11 C12 35.1(3)
N12 Zn1 N11 C12 110.34(17)
Zn2 Zn1 N11 C12 -3.01(19)
O11 Zn1 N12 C14 -108.91(18)
O12 Zn1 N12 C14 67.4(2)
O21 Zn1 N12 C14 144.58(17)
N11 Zn1 N12 C14 -19.16(17)
Zn2 Zn1 N12 C14 110.96(16)
O11 Zn1 N12 C15 10.5(2)
O12 Zn1 N12 C15 -173.16(16)
O21 Zn1 N12 C15 -96.02(18)
N11 Zn1 N12 C15 100.25(19)
Zn2 Zn1 N12 C15 -129.63(17)
O11 Zn1 N12 C16 131.77(18)
O12 Zn1 N12 C16 -51.9(2)
O21 Zn1 N12 C16 25.25(19)
N11 Zn1 N12 C16 -138.5(2)
Zn2 Zn1 N12 C16 -8.4(2)
O22 Zn2 N21 C53 106.59(16)
O21 Zn2 N21 C53 -138.07(16)
O12 Zn2 N21 C53 -86.3(3)
N22 Zn2 N21 C53 -9.42(16)
Zn1 Zn2 N21 C53 -125.48(14)
O22 Zn2 N21 C51 -13.82(16)
O21 Zn2 N21 C51 101.52(16)
O12 Zn2 N21 C51 153.3(2)
N22 Zn2 N21 C51 -129.83(16)
Zn1 Zn2 N21 C51 114.11(14)
O22 Zn2 N21 C52 -134.53(16)
O21 Zn2 N21 C52 -19.19(16)
O12 Zn2 N21 C52 32.6(3)
N22 Zn2 N21 C52 109.46(17)
Zn1 Zn2 N21 C52 -6.60(19)
O22 Zn2 N22 C56 131.41(19)
O21 Zn2 N22 C56 -50.7(2)
O12 Zn2 N22 C56 25.3(2)
N21 Zn2 N22 C56 -136.9(2)
Zn1 Zn2 N22 C56 -7.0(2)
O22 Zn2 N22 C54 -109.31(17)
O21 Zn2 N22 C54 68.62(18)
O12 Zn2 N22 C54 144.58(16)
N21 Zn2 N22 C54 -17.67(16)
Zn1 Zn2 N22 C54 112.26(15)
O22 Zn2 N22 C55 10.16(19)
O21 Zn2 N22 C55 -171.91(15)
O12 Zn2 N22 C55 -95.95(17)
N21 Zn2 N22 C55 101.80(17)
Zn1 Zn2 N22 C55 -128.27(15)
C13 N11 C11 C17 -64.8(3)
C12 N11 C11 C17 173.3(2)
Zn1 N11 C11 C17 52.7(2)
C13 N11 C12 C31 175.2(2)
C11 N11 C12 C31 -62.3(3)
Zn1 N11 C12 C31 58.4(3)
C11 N11 C13 C14 154.5(2)
C12 N11 C13 C14 -83.6(3)
Zn1 N11 C13 C14 35.0(3)
C15 N12 C14 C13 -74.1(3)
C16 N12 C14 C13 167.1(2)
Zn1 N12 C14 C13 44.8(3)
N11 C13 C14 N12 -55.8(3)
N11 C11 C17 C22 119.3(3)
N11 C11 C17 C18 -61.7(3)
Zn1 O11 C18 C19 -128.8(2)
Zn1 O11 C18 C17 50.6(3)
C22 C17 C18 O11 -177.8(2)
C11 C17 C18 O11 3.2(4)
C22 C17 C18 C19 1.7(4)
C11 C17 C18 C19 -177.3(2)
O11 C18 C19 C20 177.2(2)
C17 C18 C19 C20 -2.2(4)
C18 C19 C20 C21 0.6(4)
C19 C20 C21 C22 1.6(4)
C19 C20 C21 C23 178.9(3)
C18 C17 C22 C21 0.5(4)
C11 C17 C22 C21 179.5(3)
C20 C21 C22 C17 -2.1(4)
C23 C21 C22 C17 -179.5(3)
C20 C21 C23 C24 6.6(4)
C22 C21 C23 C24 -176.2(3)
C20 C21 C23 C25 -111.6(3)
C22 C21 C23 C25 65.6(3)
C20 C21 C23 C26 132.6(3)
C22 C21 C23 C26 -50.2(4)
C24 C23 C26 C27 55.5(4)
C21 C23 C26 C27 -70.7(4)
C25 C23 C26 C27 172.2(3)
C23 C26 C27 C29 -77.3(4)
C23 C26 C27 C28 47.2(4)
C23 C26 C27 C30 165.9(3)
N11 C12 C31 C36 119.9(3)
N11 C12 C31 C32 -63.5(3)
Zn1 O12 C32 C33 -132.4(2)
Zn2 O12 C32 C33 18.4(4)
Zn1 O12 C32 C31 46.5(3)
Zn2 O12 C32 C31 -162.81(18)
C36 C31 C32 O12 -178.8(2)
C12 C31 C32 O12 4.6(4)
C36 C31 C32 C33 0.1(4)
C12 C31 C32 C33 -176.6(2)
O12 C32 C33 C34 179.1(2)
C31 C32 C33 C34 0.2(4)
C32 C33 C34 C35 -0.4(4)
C33 C34 C35 C36 0.2(4)
C33 C34 C35 C37 179.4(3)
C32 C31 C36 C35 -0.2(4)
C12 C31 C36 C35 176.4(2)
C34 C35 C36 C31 0.1(4)
C37 C35 C36 C31 -179.1(2)
C36 C35 C37 C38 -175.3(3)
C34 C35 C37 C38 5.6(4)
C36 C35 C37 C40 57.9(3)
C34 C35 C37 C40 -121.2(3)
C36 C35 C37 C39 -58.2(3)
C34 C35 C37 C39 122.7(3)
C35 C37 C40 C41 58.2(4)
C38 C37 C40 C41 -68.4(4)
C39 C37 C40 C41 176.1(3)
C37 C40 C41 C42 -50.0(6)
C37 C40 C41 C43 60.3(4)
C37 C40 C41 C44 177.3(3)
C37 C40 C41 C42A -73.6(5)
C53 N21 C51 C57 -60.1(3)
C52 N21 C51 C57 178.6(2)
Zn2 N21 C51 C57 57.0(2)
C53 N21 C52 C71 175.4(2)
C51 N21 C52 C71 -61.8(3)
Zn2 N21 C52 C71 58.4(2)
C51 N21 C53 C54 153.6(2)
C52 N21 C53 C54 -84.9(3)
Zn2 N21 C53 C54 35.1(2)
C56 N22 C54 C53 165.4(2)
C55 N22 C54 C53 -75.1(3)
Zn2 N22 C54 C53 42.7(2)
N21 C53 C54 N22 -54.6(3)
N21 C51 C57 C62 118.8(3)
N21 C51 C57 C58 -63.2(3)
Zn2 O22 C58 C59 -134.8(2)
Zn2 O22 C58 C57 46.0(3)
C62 C57 C58 O22 -177.5(2)
C51 C57 C58 O22 4.5(4)
C62 C57 C58 C59 3.2(4)
C51 C57 C58 C59 -174.8(2)
O22 C58 C59 C60 177.9(2)
C57 C58 C59 C60 -2.8(4)
C58 C59 C60 C61 0.0(4)
C59 C60 C61 C62 2.4(4)
C59 C60 C61 C63 -176.3(3)
C58 C57 C62 C61 -0.8(4)
C51 C57 C62 C61 177.2(2)
C60 C61 C62 C57 -2.0(4)
C63 C61 C62 C57 176.8(2)
C60 C61 C63 C65 -6.7(4)
C62 C61 C63 C65 174.6(3)
C60 C61 C63 C64 -123.6(3)
C62 C61 C63 C64 57.7(3)
C60 C61 C63 C66 119.8(3)
C62 C61 C63 C66 -58.9(3)
C65 C63 C66 C67 59.6(4)
C64 C63 C66 C67 175.4(3)
C61 C63 C66 C67 -66.9(3)
C63 C66 C67 C69 -68.0(4)
C63 C66 C67 C70 56.6(4)
C63 C66 C67 C68 174.8(3)
N21 C52 C71 C76 126.5(2)
N21 C52 C71 C72 -58.4(3)
Zn2 O21 C72 C73 -142.1(2)
Zn1 O21 C72 C73 21.4(4)
Zn2 O21 C72 C71 39.9(3)
Zn1 O21 C72 C71 -156.51(18)
C76 C71 C72 O21 179.3(2)
C52 C71 C72 O21 4.2(4)
C76 C71 C72 C73 1.3(4)
C52 C71 C72 C73 -173.8(2)
O21 C72 C73 C74 -177.5(2)
C71 C72 C73 C74 0.5(4)
C72 C73 C74 C75 -1.3(4)
C73 C74 C75 C76 0.3(4)
C73 C74 C75 C77 -179.9(2)
C72 C71 C76 C75 -2.5(4)
C52 C71 C76 C75 172.7(2)
C74 C75 C76 C71 1.7(4)
C77 C75 C76 C71 -178.2(2)
C74 C75 C77 C79 119.7(3)
C76 C75 C77 C79 -60.4(3)
C74 C75 C77 C78 2.2(4)
C76 C75 C77 C78 -177.9(3)
C74 C75 C77 C80 -124.0(3)
C76 C75 C77 C80 55.9(3)
C75 C77 C80 C81 63.6(4)
C79 C77 C80 C81 -178.2(3)
C78 C77 C80 C81 -62.8(4)
C77 C80 C81 C83 -55.4(5)
C77 C80 C81 C82 -175.1(3)
C77 C80 C81 C84 70.0(4)
